data_4315201
loop_
_publ_author_name
'Xiaoqing Zeng'
'Michael Gerken'
'Helmut Beckers'
'Helge Willner'

_publ_contact_author_address
;FB C-Anorganische Chemie
Bergische Universitaet Wuppertal
Gaussstr. 20
42097 Wuppertal
Germany
;
_publ_contact_author_email willner@uni-wuppertal.de
_publ_contact_author_name 'Helge Willner'
_publ_section_title
;
 Spectroscopic and Structural Studies of Difluorophosphoryl Azide
 F2P(O)N3, Difluorophosphoryl Isocyanate F2P(O)NCO, and Difluorophosphoric
 Acid Anhydride, F2(O)POP(O)F2
;
_journal_name_full 'Inorganic Chemistry'
_journal_page_first 3002
_journal_page_last 3010
_journal_paper_doi 10.1021/ic902524u
_journal_volume 49
_journal_year 2010
_chemical_formula_sum 'C F2 N O2 P'
_chemical_formula_weight 126.99
_chemical_name_systematic
; 
 ? 
;
_space_group_IT_number 82
_symmetry_cell_setting tetragonal
_symmetry_space_group_name_Hall 'I -4'
_symmetry_space_group_name_H-M 'I -4'
_atom_sites_solution_primary direct
_atom_sites_solution_secondary difmap
_audit_creation_method SHELXL-97
_cell_angle_alpha 90.00
_cell_angle_beta 90.00
_cell_angle_gamma 90.00
_cell_formula_units_Z 8
_cell_length_a 12.9771(6)
_cell_length_b 12.9771(6)
_cell_length_c 4.9718(3)
_cell_measurement_reflns_used 590
_cell_measurement_temperature 135(2)
_cell_measurement_theta_max 29.4259
_cell_measurement_theta_min 3.1334
_cell_volume 837.28(7)
_computing_cell_refinement
;
CrysAlisPro, Oxford Diffraction Ltd.,
Version 1.171.33.42 (release 29-05-2009 CrysAlis171 .NET)
(compiled May 29 2009,17:40:42)
;
_computing_data_collection
;
CrysAlisPro, Oxford Diffraction Ltd.,
Version 1.171.33.42 (release 29-05-2009 CrysAlis171 .NET)
(compiled May 29 2009,17:40:42)
;
_computing_data_reduction
;
CrysAlisPro, Oxford Diffraction Ltd.,
Version 1.171.33.42 (release 29-05-2009 CrysAlis171 .NET)
(compiled May 29 2009,17:40:42)
;
_computing_structure_refinement 'SHELXL-97 (Sheldrick, 2008)'
_computing_structure_solution 'SHELXS-97 (Sheldrick, 2008)'
_diffrn_ambient_temperature 135(2)
_diffrn_detector_area_resol_mean 16.2705
_diffrn_measured_fraction_theta_full 0.998
_diffrn_measured_fraction_theta_max 0.847
_diffrn_measurement_device_type 'Xcalibur, Eos, Gemini ultra'
_diffrn_radiation_monochromator graphite
_diffrn_radiation_source 'Enhance (Mo) X-ray Source'
_diffrn_radiation_type MoK\a
_diffrn_radiation_wavelength 0.71073
_diffrn_reflns_av_R_equivalents 0.0160
_diffrn_reflns_av_sigmaI/netI 0.0406
_diffrn_reflns_limit_h_max 15
_diffrn_reflns_limit_h_min -9
_diffrn_reflns_limit_k_max 17
_diffrn_reflns_limit_k_min -6
_diffrn_reflns_limit_l_max 6
_diffrn_reflns_limit_l_min -3
_diffrn_reflns_number 963
_diffrn_reflns_theta_full 25.00
_diffrn_reflns_theta_max 29.49
_diffrn_reflns_theta_min 3.14
_exptl_absorpt_coefficient_mu 0.582
_exptl_absorpt_correction_T_max 1.00000
_exptl_absorpt_correction_T_min 0.90999
_exptl_absorpt_correction_type multi-scan
_exptl_absorpt_process_details
;
CrysAlisPro, Oxford Diffraction Ltd.,
Version 1.171.33.42 (release 29-05-2009 CrysAlis171 .NET)
(compiled May 29 2009,17:40:42)
Empirical absorption correction using spherical harmonics,
 implemented in SCALE3 ABSPACK scaling algorithm.
;
_exptl_crystal_colour colourless
_exptl_crystal_density_diffrn 2.015
_exptl_crystal_density_method 'not measured'
_exptl_crystal_description needle
_exptl_crystal_F_000 496
_exptl_crystal_size_max 0.167
_exptl_crystal_size_mid 0.041
_exptl_crystal_size_min 0.040
_refine_diff_density_max 0.215
_refine_diff_density_min -0.233
_refine_diff_density_rms 0.051
_refine_ls_abs_structure_details 'Flack H D (1983), Acta Cryst. A39, 876-881'
_refine_ls_abs_structure_Flack 0.77(17)
_refine_ls_extinction_coef 0.0056(11)
_refine_ls_extinction_expression Fc^*^=kFc[1+0.001xFc^2^\l^3^/sin(2\q)]^-1/4^
_refine_ls_extinction_method SHELXL
_refine_ls_goodness_of_fit_ref 0.877
_refine_ls_matrix_type full
_refine_ls_number_parameters 66
_refine_ls_number_reflns 751
_refine_ls_number_restraints 0
_refine_ls_restrained_S_all 0.877
_refine_ls_R_factor_all 0.0333
_refine_ls_R_factor_gt 0.0274
_refine_ls_shift/su_max 0.000
_refine_ls_shift/su_mean 0.000
_refine_ls_structure_factor_coef Fsqd
_refine_ls_weighting_details 'calc w=1/[\s^2^(Fo^2^)+(0.0328P)^2^+0.0000P] where P=(Fo^2^+2Fc^2^)/3'
_refine_ls_weighting_scheme calc
_refine_ls_wR_factor_gt 0.0560
_refine_ls_wR_factor_ref 0.0574
_reflns_number_gt 647
_reflns_number_total 751
_reflns_threshold_expression >2sigma(I)
_cod_data_source_file ic902524u_si_002_3.cif
_cod_data_source_block mg_8c
_cod_original_cell_volume 837.27(8)
_cod_database_code 4315201

loop_
_symmetry_equiv_pos_as_xyz
'x, y, z'
'-x, -y, z'
'y, -x, -z'
'-y, x, -z'
'x+1/2, y+1/2, z+1/2'
'-x+1/2, -y+1/2, z+1/2'
'y+1/2, -x+1/2, -z+1/2'
'-y+1/2, x+1/2, -z+1/2'

loop_
_atom_site_label
_atom_site_type_symbol
_atom_site_fract_x
_atom_site_fract_y
_atom_site_fract_z
_atom_site_U_iso_or_equiv
_atom_site_adp_type
_atom_site_occupancy
_atom_site_symmetry_multiplicity
_atom_site_calc_flag
_atom_site_refinement_flags
_atom_site_disorder_assembly
_atom_site_disorder_group
P1 P 0.66423(5) 0.33388(5) -0.02188(14) 0.02243(19) Uani 1 1 d . . .
F1 F 0.61073(14) 0.41110(13) 0.1605(4) 0.0314(5) Uani 1 1 d . . .
F2 F 0.63769(14) 0.38041(13) -0.2929(3) 0.0310(5) Uani 1 1 d . . .
O2 O 0.61110(16) 0.05502(15) 0.0043(6) 0.0400(5) Uani 1 1 d . . .
O1 O 0.77288(13) 0.32238(13) 0.0264(5) 0.0294(5) Uani 1 1 d . . .
C1 C 0.60478(19) 0.1431(2) 0.0016(7) 0.0269(6) Uani 1 1 d . . .
N1 N 0.58880(15) 0.23537(16) 0.0042(6) 0.0270(5) Uani 1 1 d . . .

loop_
_atom_site_aniso_label
_atom_site_aniso_U_11
_atom_site_aniso_U_22
_atom_site_aniso_U_33
_atom_site_aniso_U_23
_atom_site_aniso_U_13
_atom_site_aniso_U_12
P1 0.0226(4) 0.0234(4) 0.0214(3) 0.0026(4) -0.0008(4) -0.0002(3)
F1 0.0385(11) 0.0280(10) 0.0276(9) -0.0039(8) 0.0066(8) 0.0006(8)
F2 0.0367(11) 0.0331(11) 0.0230(9) 0.0064(8) -0.0019(9) 0.0028(8)
O2 0.0422(12) 0.0271(10) 0.0508(13) -0.0003(15) -0.0011(16) -0.0040(8)
O1 0.0228(9) 0.0299(10) 0.0356(11) 0.0057(12) -0.0026(12) -0.0036(8)
C1 0.0195(12) 0.0333(15) 0.0278(15) -0.0025(18) -0.0014(17) -0.0073(11)
N1 0.0203(10) 0.0290(12) 0.0318(13) 0.0028(16) -0.0002(15) -0.0004(9)

loop_
_atom_type_symbol
_atom_type_description
_atom_type_scat_dispersion_real
_atom_type_scat_dispersion_imag
_atom_type_scat_source
C C 0.0033 0.0016 'International Tables Vol C Tables 4.2.6.8 and 6.1.1.4'
N N 0.0061 0.0033 'International Tables Vol C Tables 4.2.6.8 and 6.1.1.4'
O O 0.0106 0.0060 'International Tables Vol C Tables 4.2.6.8 and 6.1.1.4'
F F 0.0171 0.0103 'International Tables Vol C Tables 4.2.6.8 and 6.1.1.4'
P P 0.1023 0.0942 'International Tables Vol C Tables 4.2.6.8 and 6.1.1.4'

loop_
_geom_angle_atom_site_label_1
_geom_angle_atom_site_label_2
_geom_angle_atom_site_label_3
_geom_angle
_geom_angle_site_symmetry_1
_geom_angle_site_symmetry_3
_geom_angle_publ_flag
O1 P1 F2 114.34(12) . . ?
O1 P1 F1 114.64(12) . . ?
F2 P1 F1 99.45(12) . . ?
O1 P1 N1 119.91(11) . . ?
F2 P1 N1 104.40(13) . . ?
F1 P1 N1 101.37(12) . . ?
O2 C1 N1 174.1(3) . . ?
C1 N1 P1 132.5(2) . . ?

loop_
_geom_bond_atom_site_label_1
_geom_bond_atom_site_label_2
_geom_bond_distance
_geom_bond_site_symmetry_2
_geom_bond_publ_flag
P1 O1 1.4380(19) . ?
P1 F2 1.5164(17) . ?
P1 F1 1.5194(18) . ?
P1 N1 1.615(2) . ?
O2 C1 1.146(3) . ?
C1 N1 1.215(3) . ?

loop_
_geom_torsion_atom_site_label_1
_geom_torsion_atom_site_label_2
_geom_torsion_atom_site_label_3
_geom_torsion_atom_site_label_4
_geom_torsion
_geom_torsion_site_symmetry_1
_geom_torsion_site_symmetry_2
_geom_torsion_site_symmetry_3
_geom_torsion_site_symmetry_4
_geom_torsion_publ_flag
O1 P1 N1 C1 -18.9(5) . . . . ?
P1 N1 C1 O2 174(4) . . . . ?

loop_
_cod_related_entry_id
_cod_related_entry_database
_cod_related_entry_code
1 ChemSpider 10459449
